data_4124086
loop_
_publ_author_name
'Goodwin, A.L.'
'Dove, M.T.'
'Tucker, M.G.'
'Keen, D.A.'
'Evans, J.S.O.'
'Peters, L.'

_publ_section_title
;
 Argentophilicity-dependent colossal thermal expansion in extended
 Prussian blue analogues
;
_journal_name_full 'Journal of the American Chemical Society'
_journal_page_first 9660
_journal_page_last 9661
_journal_volume 130
_journal_year 2008
_chemical_formula_sum 'C6 Co D3 N6'
_chemical_name_systematic 'D3 (Co (C N)6)'
_space_group_IT_number 162
_symmetry_space_group_name_Hall '-P 3 2'
_symmetry_space_group_name_H-M 'P -3 1 m'
_cell_angle_alpha 90
_cell_angle_beta 90
_cell_angle_gamma 120
_cell_formula_units_Z 1
_cell_length_a 6.41294
_cell_length_b 6.41294
_cell_length_c 5.71973
_cell_volume 203.714
_citation_journal_id_ASTM JACSAT
_cod_data_source_file Goodwin_JACSAT_2008_1548.cif
_cod_data_source_block C6D3Co1N6
_cod_original_cell_volume 203.7138
_cod_original_formula_sum 'C6 D3 Co1 N6'
_cod_database_code 4124086

loop_
_symmetry_equiv_pos_as_xyz
x,y,z
-y,x-y,z
-x+y,-x,z
-y,-x,-z
x,x-y,-z
-x+y,y,-z
-x,-y,-z
y,-x+y,-z
x-y,x,-z
y,x,z
-x,-x+y,z
x-y,-y,z

loop_
_atom_site_label
_atom_site_type_symbol
_atom_site_fract_x
_atom_site_fract_y
_atom_site_fract_z
_atom_site_occupancy
_atom_site_U_iso_or_equiv
Co1 Co+3 0 0 0 1 0.0
N1 N-3 0.37647 0 0.32137 1 0.0
C1 C+2 0.23758 0 0.19419 1 0.0
D1 D+1 0.5 0 0.5 1 0.0
